data_1540635
loop_
_publ_author_name
'Mizoguchi, Kenji'
'Sakamoto, Hirokazu'

_publ_section_title
;
 Role ofWater Molecules to the Electronic States of M-DNA
;
_journal_issue 4
_journal_name_full Crystals
_journal_page_first 475
_journal_paper_doi 10.3390/cryst5040475
_journal_volume 5
_journal_year 2015
_chemical_formula_moiety '2(C22 H26 Br N2 O3 S), C4 H2 O4'
_chemical_formula_sum 'C48 H54 Br2 N4 O10 S2'
_chemical_formula_weight 1070.89
_chemical_name_systematic
; 
 ? 
;
_space_group_IT_number 14
_symmetry_cell_setting monoclinic
_symmetry_space_group_name_Hall '-P 2yn'
_symmetry_space_group_name_H-M 'P 1 21/n 1'
_atom_sites_solution_hydrogens mixed
_atom_sites_solution_primary direct
_atom_sites_solution_secondary difmap
_audit_creation_method SHELXL-97
_cell_angle_alpha 90.00
_cell_angle_beta 109.716(1)
_cell_angle_gamma 90.00
_cell_formula_units_Z 4
_cell_length_a 15.9728(12)
_cell_length_b 14.0080(10)
_cell_length_c 22.8933(17)
_cell_measurement_reflns_used 9895
_cell_measurement_temperature 183(2)
_cell_measurement_theta_max 27.620
_cell_measurement_theta_min 2.384
_cell_volume 4822.0(6)
_computing_cell_refinement 'SAINT (Bruker, 2008)'
_computing_data_collection '<i>APEX2</i> (Bruker, 2008)'
_computing_data_reduction 'SAINT (Bruker, 2008)'
_computing_molecular_graphics 'SHELXTL (Sheldrick, 2008)'
_computing_publication_material 'SHELXTL (Sheldrick, 2008)'
_computing_structure_refinement 'SHELXTL (Sheldrick, 2008)'
_computing_structure_solution 'SHELXTL (Sheldrick, 2008)'
_diffrn_ambient_temperature 183(2)
_diffrn_measured_fraction_theta_full 0.999
_diffrn_measured_fraction_theta_max 0.999
_diffrn_measurement_device_type 'Bruker SMART APEX II'
_diffrn_measurement_method \w
_diffrn_radiation_monochromator graphite
_diffrn_radiation_source 'fine-focus sealed tube'
_diffrn_radiation_type MoK\a
_diffrn_radiation_wavelength 0.71073
_diffrn_reflns_av_R_equivalents 0.0314
_diffrn_reflns_av_sigmaI/netI 0.0284
_diffrn_reflns_limit_h_max 20
_diffrn_reflns_limit_h_min -21
_diffrn_reflns_limit_k_max 18
_diffrn_reflns_limit_k_min -18
_diffrn_reflns_limit_l_max 30
_diffrn_reflns_limit_l_min -30
_diffrn_reflns_number 49265
_diffrn_reflns_theta_full 28.00
_diffrn_reflns_theta_max 28.00
_diffrn_reflns_theta_min 2.38
_diffrn_standards_decay_% 0
_diffrn_standards_interval_time 0
_diffrn_standards_number 0
_exptl_absorpt_coefficient_mu 1.829
_exptl_absorpt_correction_T_max 0.7111
_exptl_absorpt_correction_T_min 0.6577
_exptl_absorpt_correction_type multi-scan
_exptl_absorpt_process_details 'SADABS (Bruker, 2008)'
_exptl_crystal_colour colourless
_exptl_crystal_density_diffrn 1.475
_exptl_crystal_density_method 'not measured'
_exptl_crystal_description block
_exptl_crystal_F_000 2208
_exptl_crystal_size_max 0.25
_exptl_crystal_size_mid 0.20
_exptl_crystal_size_min 0.20
_refine_diff_density_max 0.519
_refine_diff_density_min -0.494
_refine_diff_density_rms 0.054
_refine_ls_extinction_method none
_refine_ls_goodness_of_fit_ref 1.011
_refine_ls_hydrogen_treatment mixed
_refine_ls_matrix_type full
_refine_ls_number_parameters 619
_refine_ls_number_reflns 11638
_refine_ls_number_restraints 0
_refine_ls_restrained_S_all 1.011
_refine_ls_R_factor_all 0.0507
_refine_ls_R_factor_gt 0.0317
_refine_ls_shift/su_max 0.003
_refine_ls_shift/su_mean 0.000
_refine_ls_structure_factor_coef Fsqd
_refine_ls_weighting_details 'calc w=1/[\s^2^(Fo^2^)+(0.0349P)^2^+2.1140P] where P=(Fo^2^+2Fc^2^)/3'
_refine_ls_weighting_scheme calc
_refine_ls_wR_factor_gt 0.0715
_refine_ls_wR_factor_ref 0.0786
_reflns_number_gt 8931
_reflns_number_total 11638
_reflns_threshold_expression I>2\s(I)
_cod_data_source_file 1433017.cif
_cod_data_source_block a
_cod_original_sg_symbol_H-M 'P 21/n'
_cod_database_code 1540635

loop_
_symmetry_equiv_pos_as_xyz
'x, y, z'
'-x+1/2, y+1/2, -z+1/2'
'-x, -y, -z'
'x-1/2, -y-1/2, z-1/2'

loop_
_atom_site_label
_atom_site_type_symbol
_atom_site_fract_x
_atom_site_fract_y
_atom_site_fract_z
_atom_site_U_iso_or_equiv
_atom_site_adp_type
_atom_site_occupancy
_atom_site_symmetry_multiplicity
_atom_site_calc_flag
_atom_site_refinement_flags
S1 S 0.17111(3) 1.24172(3) 0.43612(2) 0.02719(10) Uani 1 1 d .
Br1 Br 0.173727(17) 0.664020(14) 0.561679(11) 0.04500(7) Uani 1 1 d .
N11 N 0.11672(10) 1.01365(10) 0.46767(7) 0.0241(3) Uani 1 1 d .
N12 N 0.22529(10) 0.98814(11) 0.72782(7) 0.0228(3) Uani 1 1 d .
H12 H 0.2601(14) 0.9429(15) 0.7245(9) 0.032(6) Uiso 1 1 d .
O11 O 0.16795(9) 0.78613(9) 0.67157(6) 0.0292(3) Uani 1 1 d .
H11 H 0.2232(19) 0.765(2) 0.6849(13) 0.068(9) Uiso 1 1 d .
O12 O 0.09451(9) 1.25521(9) 0.56623(6) 0.0317(3) Uani 1 1 d .
O13 O 0.05070(10) 1.15712(9) 0.62723(6) 0.0349(3) Uani 1 1 d .
C11 C 0.09927(11) 1.09988(12) 0.48842(8) 0.0229(4) Uani 1 1 d .
C12 C 0.10143(11) 1.09126(12) 0.54941(8) 0.0223(3) Uani 1 1 d .
C13 C 0.12128(11) 0.99224(12) 0.56730(8) 0.0208(3) Uani 1 1 d .
C14 C 0.13577(11) 0.93620(12) 0.62147(8) 0.0217(3) Uani 1 1 d .
C15 C 0.15513(11) 0.83890(12) 0.61965(8) 0.0235(4) Uani 1 1 d .
C16 C 0.15745(12) 0.79739(12) 0.56426(9) 0.0263(4) Uani 1 1 d .
C17 C 0.14619(12) 0.84991(12) 0.51136(9) 0.0261(4) Uani 1 1 d .
H17 H 0.1494 0.8213 0.4746 0.031 Uiso 1 1 calc R
C18 C 0.12994(11) 0.94692(12) 0.51441(8) 0.0230(4) Uani 1 1 d .
C19 C 0.12070(13) 0.99036(14) 0.40646(8) 0.0292(4) Uani 1 1 d .
H19A H 0.1103 1.0482 0.3809 0.044 Uiso 1 1 calc R
H19B H 0.0750 0.9428 0.3865 0.044 Uiso 1 1 calc R
H19C H 0.1795 0.9644 0.4109 0.044 Uiso 1 1 calc R
C20 C 0.07338(12) 1.18271(13) 0.44509(8) 0.0252(4) Uani 1 1 d .
H20A H 0.0398 1.2293 0.4611 0.030 Uiso 1 1 calc R
H20B H 0.0338 1.1604 0.4040 0.030 Uiso 1 1 calc R
C21 C 0.07994(12) 1.16784(12) 0.58527(8) 0.0250(4) Uani 1 1 d .
C22 C 0.13286(11) 0.97195(13) 0.68286(8) 0.0245(4) Uani 1 1 d .
H22A H 0.0990 1.0325 0.6764 0.029 Uiso 1 1 calc R
H22B H 0.1018 0.9247 0.7004 0.029 Uiso 1 1 calc R
C23 C 0.11306(12) 1.32815(12) 0.38004(8) 0.0251(4) Uani 1 1 d .
C24 C 0.05825(13) 1.30029(14) 0.32140(9) 0.0335(4) Uani 1 1 d .
H24 H 0.0534 1.2347 0.3103 0.040 Uiso 1 1 calc R
C25 C 0.01060(14) 1.36812(16) 0.27906(10) 0.0393(5) Uani 1 1 d .
H25 H -0.0278 1.3486 0.2393 0.047 Uiso 1 1 calc R
C26 C 0.01863(14) 1.46350(16) 0.29429(10) 0.0399(5) Uani 1 1 d .
H26 H -0.0144 1.5097 0.2652 0.048 Uiso 1 1 calc R
C27 C 0.07490(15) 1.49191(14) 0.35193(11) 0.0395(5) Uani 1 1 d .
H27 H 0.0817 1.5579 0.3620 0.047 Uiso 1 1 calc R
C28 C 0.12171(13) 1.42445(13) 0.39540(9) 0.0318(4) Uani 1 1 d .
H28 H 0.1593 1.4442 0.4353 0.038 Uiso 1 1 calc R
C29 C 0.06606(16) 1.33464(13) 0.59566(11) 0.0393(5) Uani 1 1 d .
H29A H 0.1030 1.3385 0.6401 0.047 Uiso 1 1 calc R
H29B H 0.0031 1.3265 0.5926 0.047 Uiso 1 1 calc R
C30 C 0.07680(16) 1.42301(14) 0.56234(10) 0.0413(5) Uani 1 1 d .
H30A H 0.0579 1.4786 0.5808 0.062 Uiso 1 1 calc R
H30B H 0.0401 1.4181 0.5184 0.062 Uiso 1 1 calc R
H30C H 0.1394 1.4304 0.5660 0.062 Uiso 1 1 calc R
C31 C 0.22639(14) 0.99109(15) 0.79306(9) 0.0356(5) Uani 1 1 d .
H31A H 0.2876 0.9998 0.8211 0.053 Uiso 1 1 calc R
H31B H 0.2027 0.9310 0.8029 0.053 Uiso 1 1 calc R
H31C H 0.1896 1.0443 0.7980 0.053 Uiso 1 1 calc R
C32 C 0.26434(13) 1.07713(13) 0.71265(9) 0.0313(4) Uani 1 1 d .
H32A H 0.3263 1.0830 0.7401 0.047 Uiso 1 1 calc R
H32B H 0.2303 1.1323 0.7185 0.047 Uiso 1 1 calc R
H32C H 0.2622 1.0748 0.6694 0.047 Uiso 1 1 calc R
S2 S 0.84554(3) 0.29287(3) 1.10390(2) 0.02860(10) Uani 1 1 d .
Br2 Br 0.800130(17) 0.826714(14) 0.918214(10) 0.04163(7) Uani 1 1 d .
N21 N 0.88873(10) 0.50886(10) 1.04958(6) 0.0222(3) Uani 1 1 d .
N22 N 0.77174(10) 0.46764(11) 0.78865(6) 0.0218(3) Uani 1 1 d .
H22 H 0.7333(13) 0.5139(14) 0.7891(9) 0.025(5) Uiso 1 1 d .
O21 O 0.82179(9) 0.67982(10) 0.82316(6) 0.0292(3) Uani 1 1 d .
H21 H 0.7657(18) 0.6996(18) 0.8058(12) 0.058(8) Uiso 1 1 d .
O22 O 0.92259(9) 0.24483(9) 0.98196(6) 0.0334(3) Uani 1 1 d .
O23 O 0.95055(9) 0.31982(10) 0.90410(6) 0.0327(3) Uani 1 1 d .
C41 C 0.91174(11) 0.41851(12) 1.03876(8) 0.0223(3) Uani 1 1 d .
C42 C 0.90554(11) 0.41001(12) 0.97687(8) 0.0223(3) Uani 1 1 d .
C43 C 0.87829(11) 0.50222(12) 0.94801(8) 0.0211(3) Uani 1 1 d .
C44 C 0.85930(11) 0.54400(13) 0.88838(8) 0.0220(3) Uani 1 1 d .
C45 C 0.83507(11) 0.64030(13) 0.87962(8) 0.0231(4) Uani 1 1 d .
C46 C 0.82885(12) 0.69537(13) 0.92970(8) 0.0246(4) Uani 1 1 d .
C47 C 0.84450(12) 0.65672(12) 0.98776(8) 0.0240(4) Uani 1 1 d .
H47 H 0.8392 0.6939 1.0210 0.029 Uiso 1 1 calc R
C48 C 0.86832(11) 0.56133(12) 0.99547(7) 0.0212(3) Uani 1 1 d .
C49 C 0.88343(12) 0.54805(13) 1.10725(8) 0.0263(4) Uani 1 1 d .
H49A H 0.8996 0.4986 1.1394 0.039 Uiso 1 1 calc R
H49B H 0.8226 0.5698 1.1006 0.039 Uiso 1 1 calc R
H49C H 0.9245 0.6021 1.1205 0.039 Uiso 1 1 calc R
C50 C 0.94182(12) 0.34874(13) 1.09072(8) 0.0251(4) Uani 1 1 d .
H50A H 0.9787 0.3818 1.1290 0.030 Uiso 1 1 calc R
H50B H 0.9788 0.2989 1.0807 0.030 Uiso 1 1 calc R
C51 C 0.92836(11) 0.32342(13) 0.94966(8) 0.0248(4) Uani 1 1 d .
C52 C 0.86365(11) 0.49293(13) 0.83141(8) 0.0246(4) Uani 1 1 d .
H52A H 0.8932 0.5344 0.8092 0.030 Uiso 1 1 calc R
H52B H 0.8994 0.4340 0.8440 0.030 Uiso 1 1 calc R
C53 C 0.87878(12) 0.17153(12) 1.11097(8) 0.0257(4) Uani 1 1 d .
C54 C 0.95503(14) 0.14046(15) 1.15711(10) 0.0405(5) Uani 1 1 d .
H54 H 0.9920 0.1851 1.1855 0.049 Uiso 1 1 calc R
C55 C 0.97768(16) 0.04473(17) 1.16212(12) 0.0502(6) Uani 1 1 d .
H55 H 1.0300 0.0238 1.1939 0.060 Uiso 1 1 calc R
C56 C 0.92439(17) -0.02023(15) 1.12103(11) 0.0457(6) Uani 1 1 d .
H56 H 0.9393 -0.0861 1.1248 0.055 Uiso 1 1 calc R
C57 C 0.84962(17) 0.01051(15) 1.07457(11) 0.0438(5) Uani 1 1 d .
H57 H 0.8137 -0.0342 1.0457 0.053 Uiso 1 1 calc R
C58 C 0.82612(14) 0.10587(14) 1.06941(9) 0.0339(4) Uani 1 1 d .
H58 H 0.7739 0.1264 1.0374 0.041 Uiso 1 1 calc R
C59 C 0.94991(15) 0.15509(14) 0.96247(11) 0.0391(5) Uani 1 1 d .
H59A H 0.9688 0.1106 0.9981 0.047 Uiso 1 1 calc R
H59B H 1.0015 0.1662 0.9486 0.047 Uiso 1 1 calc R
C60 C 0.87584(16) 0.11065(17) 0.91061(12) 0.0539(6) Uani 1 1 d .
H60A H 0.8935 0.0465 0.9022 0.081 Uiso 1 1 calc R
H60B H 0.8631 0.1500 0.8732 0.081 Uiso 1 1 calc R
H60C H 0.8225 0.1064 0.9225 0.081 Uiso 1 1 calc R
C61 C 0.76901(13) 0.45946(15) 0.72338(8) 0.0332(4) Uani 1 1 d .
H61A H 0.7083 0.4442 0.6966 0.050 Uiso 1 1 calc R
H61B H 0.8095 0.4087 0.7203 0.050 Uiso 1 1 calc R
H61C H 0.7875 0.5201 0.7102 0.050 Uiso 1 1 calc R
C62 C 0.73906(13) 0.37862(13) 0.80873(10) 0.0328(4) Uani 1 1 d .
H62A H 0.6764 0.3688 0.7838 0.049 Uiso 1 1 calc R
H62B H 0.7448 0.3839 0.8526 0.049 Uiso 1 1 calc R
H62C H 0.7743 0.3244 0.8031 0.049 Uiso 1 1 calc R
O1 O 0.36211(8) 0.87795(9) 0.72888(6) 0.0295(3) Uani 1 1 d .
O2 O 0.32689(8) 0.72399(9) 0.71020(7) 0.0319(3) Uani 1 1 d .
O3 O 0.66247(8) 0.73030(9) 0.77233(6) 0.0319(3) Uani 1 1 d .
O4 O 0.63135(8) 0.57565(9) 0.77823(6) 0.0295(3) Uani 1 1 d .
C1 C 0.38164(12) 0.79178(12) 0.72512(8) 0.0228(3) Uani 1 1 d .
C2 C 0.47834(11) 0.76970(12) 0.73985(8) 0.0248(4) Uani 1 1 d .
H2 H 0.5175 0.8214 0.7413 0.030 Uiso 1 1 calc R
C3 C 0.51249(11) 0.68391(12) 0.75086(8) 0.0243(4) Uani 1 1 d .
H3 H 0.4729 0.6320 0.7476 0.029 Uiso 1 1 calc R
C4 C 0.60953(12) 0.66195(12) 0.76830(8) 0.0231(4) Uani 1 1 d .

loop_
_atom_site_aniso_label
_atom_site_aniso_U_11
_atom_site_aniso_U_22
_atom_site_aniso_U_33
_atom_site_aniso_U_23
_atom_site_aniso_U_13
_atom_site_aniso_U_12
S1 0.0236(2) 0.0279(2) 0.0265(2) 0.00761(18) 0.00376(18) 0.00012(18)
Br1 0.06441(16) 0.02024(10) 0.04761(13) 0.00043(8) 0.01529(11) 0.00577(9)
N11 0.0258(8) 0.0260(8) 0.0207(7) 0.0018(6) 0.0082(6) 0.0004(6)
N12 0.0251(8) 0.0226(7) 0.0224(7) 0.0014(6) 0.0100(6) 0.0054(6)
O11 0.0260(7) 0.0283(7) 0.0335(7) 0.0117(6) 0.0105(6) 0.0019(6)
O12 0.0455(8) 0.0203(6) 0.0364(8) 0.0017(5) 0.0229(6) 0.0039(6)
O13 0.0480(9) 0.0300(7) 0.0352(8) 0.0056(6) 0.0252(7) 0.0071(6)
C11 0.0185(8) 0.0246(9) 0.0256(9) 0.0026(7) 0.0076(7) -0.0001(7)
C12 0.0205(8) 0.0232(8) 0.0241(9) 0.0032(7) 0.0086(7) 0.0015(7)
C13 0.0176(8) 0.0219(8) 0.0230(8) 0.0003(7) 0.0068(7) 0.0007(6)
C14 0.0170(8) 0.0239(8) 0.0238(9) 0.0024(7) 0.0063(7) -0.0006(7)
C15 0.0156(8) 0.0256(9) 0.0286(9) 0.0056(7) 0.0064(7) -0.0016(7)
C16 0.0245(9) 0.0178(8) 0.0351(10) -0.0005(7) 0.0080(8) 0.0005(7)
C17 0.0237(9) 0.0256(9) 0.0280(9) -0.0032(7) 0.0075(7) 0.0006(7)
C18 0.0196(8) 0.0247(9) 0.0240(9) 0.0018(7) 0.0066(7) 0.0002(7)
C19 0.0327(10) 0.0330(10) 0.0224(9) -0.0007(7) 0.0100(8) -0.0021(8)
C20 0.0224(9) 0.0280(9) 0.0244(9) 0.0059(7) 0.0069(7) 0.0012(7)
C21 0.0253(9) 0.0230(9) 0.0262(9) 0.0043(7) 0.0082(7) 0.0037(7)
C22 0.0210(9) 0.0290(9) 0.0254(9) 0.0058(7) 0.0104(7) 0.0029(7)
C23 0.0250(9) 0.0256(9) 0.0258(9) 0.0072(7) 0.0101(7) 0.0036(7)
C24 0.0402(11) 0.0296(10) 0.0291(10) 0.0043(8) 0.0096(9) 0.0045(9)
C25 0.0374(11) 0.0469(13) 0.0291(11) 0.0109(9) 0.0054(9) 0.0081(10)
C26 0.0361(11) 0.0421(12) 0.0448(13) 0.0220(10) 0.0180(10) 0.0132(9)
C27 0.0460(13) 0.0244(10) 0.0561(14) 0.0072(9) 0.0277(11) 0.0064(9)
C28 0.0347(11) 0.0286(10) 0.0350(11) 0.0008(8) 0.0157(9) -0.0001(8)
C29 0.0561(14) 0.0241(10) 0.0450(12) -0.0023(9) 0.0268(11) 0.0041(9)
C30 0.0542(14) 0.0251(10) 0.0444(12) 0.0018(9) 0.0166(11) 0.0073(9)
C31 0.0436(12) 0.0412(11) 0.0228(9) 0.0018(8) 0.0121(9) 0.0077(9)
C32 0.0296(10) 0.0261(9) 0.0398(11) -0.0009(8) 0.0139(9) -0.0017(8)
S2 0.0272(2) 0.0240(2) 0.0378(3) 0.00337(19) 0.0151(2) 0.00219(18)
Br2 0.06413(15) 0.02582(10) 0.03036(11) 0.00504(8) 0.00992(10) 0.00530(9)
N21 0.0257(8) 0.0242(7) 0.0166(7) -0.0003(6) 0.0069(6) -0.0005(6)
N22 0.0212(7) 0.0250(7) 0.0182(7) -0.0026(6) 0.0053(6) 0.0032(6)
O21 0.0235(7) 0.0425(8) 0.0200(6) 0.0086(6) 0.0055(5) 0.0002(6)
O22 0.0416(8) 0.0250(7) 0.0367(8) -0.0015(6) 0.0175(6) 0.0036(6)
O23 0.0349(8) 0.0374(8) 0.0288(7) -0.0041(6) 0.0146(6) 0.0048(6)
C41 0.0184(8) 0.0261(9) 0.0214(8) 0.0008(7) 0.0054(7) -0.0020(7)
C42 0.0180(8) 0.0278(9) 0.0202(8) -0.0015(7) 0.0052(7) -0.0012(7)
C43 0.0164(8) 0.0268(9) 0.0189(8) -0.0021(7) 0.0044(7) -0.0022(7)
C44 0.0159(8) 0.0310(9) 0.0181(8) -0.0018(7) 0.0044(6) -0.0014(7)
C45 0.0168(8) 0.0327(9) 0.0180(8) 0.0027(7) 0.0036(7) -0.0029(7)
C46 0.0237(9) 0.0222(8) 0.0259(9) 0.0016(7) 0.0057(7) 0.0001(7)
C47 0.0246(9) 0.0267(9) 0.0199(8) -0.0026(7) 0.0065(7) -0.0026(7)
C48 0.0197(8) 0.0254(9) 0.0174(8) 0.0004(7) 0.0049(7) -0.0027(7)
C49 0.0312(10) 0.0295(9) 0.0188(8) -0.0007(7) 0.0095(7) -0.0001(8)
C50 0.0234(9) 0.0287(9) 0.0218(9) 0.0025(7) 0.0057(7) -0.0013(7)
C51 0.0189(8) 0.0287(9) 0.0243(9) -0.0034(7) 0.0038(7) 0.0004(7)
C52 0.0185(8) 0.0363(10) 0.0187(8) -0.0003(7) 0.0058(7) 0.0005(7)
C53 0.0278(9) 0.0241(9) 0.0274(9) 0.0030(7) 0.0121(8) 0.0010(7)
C54 0.0351(11) 0.0324(11) 0.0439(12) 0.0012(9) -0.0002(9) 0.0025(9)
C55 0.0407(13) 0.0406(13) 0.0645(16) 0.0139(12) 0.0113(12) 0.0127(10)
C56 0.0644(16) 0.0248(10) 0.0625(16) 0.0055(10) 0.0407(13) 0.0072(10)
C57 0.0654(16) 0.0298(11) 0.0430(13) -0.0063(9) 0.0270(12) -0.0149(10)
C58 0.0404(11) 0.0327(10) 0.0277(10) 0.0014(8) 0.0103(9) -0.0083(9)
C59 0.0438(12) 0.0271(10) 0.0476(13) -0.0039(9) 0.0169(10) 0.0067(9)
C60 0.0477(14) 0.0424(13) 0.0713(17) -0.0205(12) 0.0197(13) -0.0033(11)
C61 0.0339(11) 0.0445(12) 0.0189(9) -0.0060(8) 0.0060(8) 0.0056(9)
C62 0.0307(10) 0.0280(10) 0.0406(11) -0.0013(8) 0.0132(9) -0.0006(8)
O1 0.0259(7) 0.0191(6) 0.0426(8) -0.0021(5) 0.0102(6) 0.0025(5)
O2 0.0242(7) 0.0186(6) 0.0495(8) 0.0039(6) 0.0077(6) -0.0005(5)
O3 0.0244(7) 0.0245(7) 0.0424(8) 0.0077(6) 0.0055(6) -0.0021(5)
O4 0.0241(7) 0.0201(6) 0.0424(8) 0.0001(5) 0.0088(6) 0.0031(5)
C1 0.0251(9) 0.0211(8) 0.0220(8) 0.0034(7) 0.0077(7) 0.0020(7)
C2 0.0223(9) 0.0212(8) 0.0303(9) 0.0002(7) 0.0078(7) -0.0019(7)
C3 0.0226(9) 0.0215(9) 0.0279(9) 0.0008(7) 0.0075(7) -0.0008(7)
C4 0.0244(9) 0.0246(9) 0.0196(8) 0.0011(7) 0.0063(7) 0.0014(7)

loop_
_atom_type_symbol
_atom_type_description
_atom_type_scat_dispersion_real
_atom_type_scat_dispersion_imag
_atom_type_scat_source
C C 0.0033 0.0016 'International Tables Vol C Tables 4.2.6.8 and 6.1.1.4'
H H 0.0000 0.0000 'International Tables Vol C Tables 4.2.6.8 and 6.1.1.4'
N N 0.0061 0.0033 'International Tables Vol C Tables 4.2.6.8 and 6.1.1.4'
O O 0.0106 0.0060 'International Tables Vol C Tables 4.2.6.8 and 6.1.1.4'
S S 0.1246 0.1234 'International Tables Vol C Tables 4.2.6.8 and 6.1.1.4'
Br Br -0.2901 2.4595 'International Tables Vol C Tables 4.2.6.8 and 6.1.1.4'

loop_
_geom_angle_atom_site_label_1
_geom_angle_atom_site_label_2
_geom_angle_atom_site_label_3
_geom_angle
C23 S1 C20 97.53(8)
C11 N11 C18 109.02(14)
C11 N11 C19 127.84(15)
C18 N11 C19 123.14(15)
C32 N12 C31 110.33(15)
C32 N12 C22 111.01(14)
C31 N12 C22 111.55(14)
C32 N12 H12 105.2(14)
C31 N12 H12 108.6(14)
C22 N12 H12 109.9(14)
C15 O11 H11 109.1(18)
C21 O12 C29 115.57(14)
N11 C11 C12 109.57(15)
N11 C11 C20 120.12(15)
C12 C11 C20 130.01(16)
C11 C12 C13 107.19(15)
C11 C12 C21 124.75(15)
C13 C12 C21 127.88(15)
C18 C13 C14 117.74(15)
C18 C13 C12 105.23(14)
C14 C13 C12 136.99(16)
C15 C14 C13 118.98(16)
C15 C14 C22 115.30(15)
C13 C14 C22 125.71(15)
O11 C15 C14 118.29(16)
O11 C15 C16 121.53(16)
C14 C15 C16 120.13(16)
C17 C16 C15 122.48(16)
C17 C16 Br1 118.65(14)
C15 C16 Br1 118.85(13)
C16 C17 C18 116.72(17)
C16 C17 H17 121.6
C18 C17 H17 121.6
N11 C18 C17 127.20(16)
N11 C18 C13 109.00(15)
C17 C18 C13 123.77(16)
N11 C19 H19A 109.5
N11 C19 H19B 109.5
H19A C19 H19B 109.5
N11 C19 H19C 109.5
H19A C19 H19C 109.5
H19B C19 H19C 109.5
C11 C20 S1 111.64(12)
C11 C20 H20A 109.3
S1 C20 H20A 109.3
C11 C20 H20B 109.3
S1 C20 H20B 109.3
H20A C20 H20B 108.0
O13 C21 O12 121.66(16)
O13 C21 C12 125.57(16)
O12 C21 C12 112.76(15)
N12 C22 C14 110.86(13)
N12 C22 H22A 109.5
C14 C22 H22A 109.5
N12 C22 H22B 109.5
C14 C22 H22B 109.5
H22A C22 H22B 108.1
C24 C23 C28 119.61(17)
C24 C23 S1 120.74(14)
C28 C23 S1 119.65(14)
C25 C24 C23 120.10(19)
C25 C24 H24 119.9
C23 C24 H24 119.9
C26 C25 C24 120.4(2)
C26 C25 H25 119.8
C24 C25 H25 119.8
C25 C26 C27 119.80(19)
C25 C26 H26 120.1
C27 C26 H26 120.1
C26 C27 C28 120.4(2)
C26 C27 H27 119.8
C28 C27 H27 119.8
C23 C28 C27 119.63(19)
C23 C28 H28 120.2
C27 C28 H28 120.2
O12 C29 C30 106.89(16)
O12 C29 H29A 110.3
C30 C29 H29A 110.3
O12 C29 H29B 110.3
C30 C29 H29B 110.3
H29A C29 H29B 108.6
C29 C30 H30A 109.5
C29 C30 H30B 109.5
H30A C30 H30B 109.5
C29 C30 H30C 109.5
H30A C30 H30C 109.5
H30B C30 H30C 109.5
N12 C31 H31A 109.5
N12 C31 H31B 109.5
H31A C31 H31B 109.5
N12 C31 H31C 109.5
H31A C31 H31C 109.5
H31B C31 H31C 109.5
N12 C32 H32A 109.5
N12 C32 H32B 109.5
H32A C32 H32B 109.5
N12 C32 H32C 109.5
H32A C32 H32C 109.5
H32B C32 H32C 109.5
C53 S2 C50 100.49(8)
C41 N21 C48 109.11(14)
C41 N21 C49 127.98(14)
C48 N21 C49 122.91(15)
C62 N22 C61 110.68(15)
C62 N22 C52 111.34(14)
C61 N22 C52 111.31(14)
C62 N22 H22 107.0(12)
C61 N22 H22 106.2(12)
C52 N22 H22 110.1(12)
C45 O21 H21 111.3(17)
C51 O22 C59 117.15(15)
N21 C41 C42 109.47(15)
N21 C41 C50 119.88(15)
C42 C41 C50 130.58(16)
C41 C42 C43 107.17(15)
C41 C42 C51 124.15(16)
C43 C42 C51 128.59(15)
C48 C43 C44 116.95(16)
C48 C43 C42 105.38(14)
C44 C43 C42 137.66(16)
C45 C44 C43 119.60(15)
C45 C44 C52 115.11(15)
C43 C44 C52 125.29(16)
O21 C45 C44 118.50(16)
O21 C45 C46 121.30(16)
C44 C45 C46 120.13(15)
C47 C46 C45 121.92(16)
C47 C46 Br2 118.20(13)
C45 C46 Br2 119.87(13)
C46 C47 C48 117.07(16)
C46 C47 H47 121.5
C48 C47 H47 121.5
N21 C48 C47 126.83(16)
N21 C48 C43 108.85(15)
C47 C48 C43 124.28(16)
N21 C49 H49A 109.5
N21 C49 H49B 109.5
H49A C49 H49B 109.5
N21 C49 H49C 109.5
H49A C49 H49C 109.5
H49B C49 H49C 109.5
C41 C50 S2 110.38(12)
C41 C50 H50A 109.6
S2 C50 H50A 109.6
C41 C50 H50B 109.6
S2 C50 H50B 109.6
H50A C50 H50B 108.1
O23 C51 O22 122.23(16)
O23 C51 C42 126.02(17)
O22 C51 C42 111.75(15)
N22 C52 C44 110.74(13)
N22 C52 H52A 109.5
C44 C52 H52A 109.5
N22 C52 H52B 109.5
C44 C52 H52B 109.5
H52A C52 H52B 108.1
C58 C53 C54 119.27(18)
C58 C53 S2 118.71(15)
C54 C53 S2 122.02(15)
C55 C54 C53 120.4(2)
C55 C54 H54 119.8
C53 C54 H54 119.8
C56 C55 C54 120.0(2)
C56 C55 H55 120.0
C54 C55 H55 120.0
C57 C56 C55 119.8(2)
C57 C56 H56 120.1
C55 C56 H56 120.1
C56 C57 C58 120.6(2)
C56 C57 H57 119.7
C58 C57 H57 119.7
C57 C58 C53 119.9(2)
C57 C58 H58 120.0
C53 C58 H58 120.0
O22 C59 C60 111.39(18)
O22 C59 H59A 109.4
C60 C59 H59A 109.4
O22 C59 H59B 109.4
C60 C59 H59B 109.4
H59A C59 H59B 108.0
C59 C60 H60A 109.5
C59 C60 H60B 109.5
H60A C60 H60B 109.5
C59 C60 H60C 109.5
H60A C60 H60C 109.5
H60B C60 H60C 109.5
N22 C61 H61A 109.5
N22 C61 H61B 109.5
H61A C61 H61B 109.5
N22 C61 H61C 109.5
H61A C61 H61C 109.5
H61B C61 H61C 109.5
N22 C62 H62A 109.5
N22 C62 H62B 109.5
H62A C62 H62B 109.5
N22 C62 H62C 109.5
H62A C62 H62C 109.5
H62B C62 H62C 109.5
O1 C1 O2 125.30(16)
O1 C1 C2 116.34(15)
O2 C1 C2 118.36(15)
C3 C2 C1 124.34(16)
C3 C2 H2 117.8
C1 C2 H2 117.8
C2 C3 C4 124.55(16)
C2 C3 H3 117.7
C4 C3 H3 117.7
O4 C4 O3 125.39(16)
O4 C4 C3 116.41(15)
O3 C4 C3 118.19(15)

loop_
_geom_bond_atom_site_label_1
_geom_bond_atom_site_label_2
_geom_bond_distance
S1 C23 1.7807(18)
S1 C20 1.8380(18)
Br1 C16 1.8899(18)
N11 C11 1.361(2)
N11 C18 1.382(2)
N11 C19 1.461(2)
N12 C32 1.487(2)
N12 C31 1.488(2)
N12 C22 1.505(2)
N12 H12 0.86(2)
O11 C15 1.355(2)
O11 H11 0.88(3)
O12 C21 1.346(2)
O12 C29 1.451(2)
O13 C21 1.211(2)
C11 C12 1.390(2)
C11 C20 1.492(2)
C12 C13 1.451(2)
C12 C21 1.460(2)
C13 C18 1.415(2)
C13 C14 1.419(2)
C14 C15 1.401(2)
C14 C22 1.507(2)
C15 C16 1.407(3)
C16 C17 1.376(3)
C17 C18 1.390(2)
C17 H17 0.9500
C19 H19A 0.9800
C19 H19B 0.9800
C19 H19C 0.9800
C20 H20A 0.9900
C20 H20B 0.9900
C22 H22A 0.9900
C22 H22B 0.9900
C23 C24 1.388(3)
C23 C28 1.389(3)
C24 C25 1.387(3)
C24 H24 0.9500
C25 C26 1.376(3)
C25 H25 0.9500
C26 C27 1.381(3)
C26 H26 0.9500
C27 C28 1.393(3)
C27 H27 0.9500
C28 H28 0.9500
C29 C30 1.494(3)
C29 H29A 0.9900
C29 H29B 0.9900
C30 H30A 0.9800
C30 H30B 0.9800
C30 H30C 0.9800
C31 H31A 0.9800
C31 H31B 0.9800
C31 H31C 0.9800
C32 H32A 0.9800
C32 H32B 0.9800
C32 H32C 0.9800
S2 C53 1.7717(18)
S2 C50 1.8388(18)
Br2 C46 1.8930(18)
N21 C41 1.364(2)
N21 C48 1.382(2)
N21 C49 1.458(2)
N22 C62 1.483(2)
N22 C61 1.485(2)
N22 C52 1.506(2)
N22 H22 0.89(2)
O21 C45 1.355(2)
O21 H21 0.89(3)
O22 C51 1.347(2)
O22 C59 1.449(2)
O23 C51 1.210(2)
C41 C42 1.392(2)
C41 C50 1.488(2)
C42 C43 1.449(2)
C42 C51 1.465(2)
C43 C48 1.417(2)
C43 C44 1.421(2)
C44 C45 1.399(2)
C44 C52 1.509(2)
C45 C46 1.413(2)
C46 C47 1.378(2)
C47 C48 1.384(2)
C47 H47 0.9500
C49 H49A 0.9800
C49 H49B 0.9800
C49 H49C 0.9800
C50 H50A 0.9900
C50 H50B 0.9900
C52 H52A 0.9900
C52 H52B 0.9900
C53 C58 1.385(3)
C53 C54 1.386(3)
C54 C55 1.384(3)
C54 H54 0.9500
C55 C56 1.377(3)
C55 H55 0.9500
C56 C57 1.373(3)
C56 H56 0.9500
C57 C58 1.382(3)
C57 H57 0.9500
C58 H58 0.9500
C59 C60 1.500(3)
C59 H59A 0.9900
C59 H59B 0.9900
C60 H60A 0.9800
C60 H60B 0.9800
C60 H60C 0.9800
C61 H61A 0.9800
C61 H61B 0.9800
C61 H61C 0.9800
C62 H62A 0.9800
C62 H62B 0.9800
C62 H62C 0.9800
O1 C1 1.257(2)
O2 C1 1.258(2)
O3 C4 1.260(2)
O4 C4 1.257(2)
C1 C2 1.498(2)
C2 C3 1.309(2)
C2 H2 0.9500
C3 C4 1.496(2)
C3 H3 0.9500

loop_
_geom_hbond_atom_site_label_D
_geom_hbond_atom_site_label_H
_geom_hbond_atom_site_label_A
_geom_hbond_distance_DH
_geom_hbond_distance_HA
_geom_hbond_distance_DA
_geom_hbond_angle_DHA
O11 H11 O2 0.88(3) 1.66(3) 2.5437(18) 180(3)
N12 H12 O1 0.86(2) 1.84(2) 2.6690(19) 161(2)
O21 H21 O3 0.89(3) 1.62(3) 2.5163(18) 177(3)
N22 H22 O4 0.89(2) 1.79(2) 2.6483(19) 161.0(18)

loop_
_geom_torsion_atom_site_label_1
_geom_torsion_atom_site_label_2
_geom_torsion_atom_site_label_3
_geom_torsion_atom_site_label_4
_geom_torsion
C18 N11 C11 C12 0.4(2)
C19 N11 C11 C12 179.74(16)
C18 N11 C11 C20 -173.85(15)
C19 N11 C11 C20 5.4(3)
N11 C11 C12 C13 -0.28(19)
C20 C11 C12 C13 173.27(17)
N11 C11 C12 C21 -175.70(16)
C20 C11 C12 C21 -2.1(3)
C11 C12 C13 C18 0.01(19)
C21 C12 C13 C18 175.25(17)
C11 C12 C13 C14 177.44(19)
C21 C12 C13 C14 -7.3(3)
C18 C13 C14 C15 -1.9(2)
C12 C13 C14 C15 -179.10(18)
C18 C13 C14 C22 177.73(15)
C12 C13 C14 C22 0.5(3)
C13 C14 C15 O11 -179.37(15)
C22 C14 C15 O11 1.0(2)
C13 C14 C15 C16 -1.8(2)
C22 C14 C15 C16 178.49(15)
O11 C15 C16 C17 -178.81(16)
C14 C15 C16 C17 3.7(3)
O11 C15 C16 Br1 2.8(2)
C14 C15 C16 Br1 -174.66(13)
C15 C16 C17 C18 -1.6(3)
Br1 C16 C17 C18 176.83(13)
C11 N11 C18 C17 177.50(17)
C19 N11 C18 C17 -1.8(3)
C11 N11 C18 C13 -0.44(19)
C19 N11 C18 C13 -179.77(15)
C16 C17 C18 N11 179.88(17)
C16 C17 C18 C13 -2.5(3)
C14 C13 C18 N11 -177.76(15)
C12 C13 C18 N11 0.25(18)
C14 C13 C18 C17 4.2(3)
C12 C13 C18 C17 -177.77(16)
N11 C11 C20 S1 -82.39(18)
C12 C11 C20 S1 104.63(19)
C23 S1 C20 C11 177.04(13)
C29 O12 C21 O13 -4.9(3)
C29 O12 C21 C12 173.98(16)
C11 C12 C21 O13 152.06(19)
C13 C12 C21 O13 -22.4(3)
C11 C12 C21 O12 -26.8(2)
C13 C12 C21 O12 158.76(17)
C32 N12 C22 C14 75.78(18)
C31 N12 C22 C14 -160.72(15)
C15 C14 C22 N12 79.04(18)
C13 C14 C22 N12 -100.61(19)
C20 S1 C23 C24 -64.44(17)
C20 S1 C23 C28 114.66(16)
C28 C23 C24 C25 -1.8(3)
S1 C23 C24 C25 177.35(16)
C23 C24 C25 C26 1.4(3)
C24 C25 C26 C27 0.4(3)
C25 C26 C27 C28 -1.8(3)
C24 C23 C28 C27 0.4(3)
S1 C23 C28 C27 -178.73(15)
C26 C27 C28 C23 1.4(3)
C21 O12 C29 C30 -172.57(17)
C48 N21 C41 C42 -0.82(19)
C49 N21 C41 C42 178.09(16)
C48 N21 C41 C50 176.54(15)
C49 N21 C41 C50 -4.6(3)
N21 C41 C42 C43 1.06(19)
C50 C41 C42 C43 -175.93(17)
N21 C41 C42 C51 177.85(15)
C50 C41 C42 C51 0.9(3)
C41 C42 C43 C48 -0.88(18)
C51 C42 C43 C48 -177.48(16)
C41 C42 C43 C44 -179.67(19)
C51 C42 C43 C44 3.7(3)
C48 C43 C44 C45 2.1(2)
C42 C43 C44 C45 -179.17(18)
C48 C43 C44 C52 -178.47(15)
C42 C43 C44 C52 0.2(3)
C43 C44 C45 O21 176.61(15)
C52 C44 C45 O21 -2.8(2)
C43 C44 C45 C46 -0.5(2)
C52 C44 C45 C46 -179.98(15)
O21 C45 C46 C47 -178.24(16)
C44 C45 C46 C47 -1.2(3)
O21 C45 C46 Br2 0.7(2)
C44 C45 C46 Br2 177.77(13)
C45 C46 C47 C48 1.1(3)
Br2 C46 C47 C48 -177.87(13)
C41 N21 C48 C47 -177.92(17)
C49 N21 C48 C47 3.1(3)
C41 N21 C48 C43 0.24(19)
C49 N21 C48 C43 -178.74(15)
C46 C47 C48 N21 178.57(16)
C46 C47 C48 C43 0.7(3)
C44 C43 C48 N21 179.49(14)
C42 C43 C48 N21 0.40(18)
C44 C43 C48 C47 -2.3(3)
C42 C43 C48 C47 178.62(16)
N21 C41 C50 S2 82.94(17)
C42 C41 C50 S2 -100.34(19)
C53 S2 C50 C41 134.46(13)
C59 O22 C51 O23 4.0(3)
C59 O22 C51 C42 -175.54(15)
C41 C42 C51 O23 -155.62(18)
C43 C42 C51 O23 20.5(3)
C41 C42 C51 O22 23.9(2)
C43 C42 C51 O22 -160.00(16)
C62 N22 C52 C44 -81.96(18)
C61 N22 C52 C44 154.02(15)
C45 C44 C52 N22 -77.83(19)
C43 C44 C52 N22 102.74(19)
C50 S2 C53 C58 -119.92(16)
C50 S2 C53 C54 60.82(18)
C58 C53 C54 C55 -0.9(3)
S2 C53 C54 C55 178.39(18)
C53 C54 C55 C56 0.1(4)
C54 C55 C56 C57 1.0(4)
C55 C56 C57 C58 -1.4(3)
C56 C57 C58 C53 0.7(3)
C54 C53 C58 C57 0.5(3)
S2 C53 C58 C57 -178.82(15)
C51 O22 C59 C60 -84.5(2)
O1 C1 C2 C3 165.18(18)
O2 C1 C2 C3 -14.8(3)
C1 C2 C3 C4 -177.21(16)
C2 C3 C4 O4 178.93(18)
C2 C3 C4 O3 -0.5(3)
